data_7109349
loop_
_publ_author_name
'Takayuki Nakajima'
'Miyuki Sakamoto'
'Sachi Kurai'
'Bunsho Kure'
'Tomoaki Tanase'

_publ_section_title
;
 Reversible dioxygen binding on asymmetric dinuclear rhodium centres
;
_journal_name_full Chem.Commun.
_journal_page_first 5250
_journal_paper_doi 10.1039/c3cc41815d
_journal_volume 49
_journal_year 2013
_chemical_formula_moiety 'C53 H55 Cl8 N P4 Rh2'
_chemical_formula_sum 'C53 H55 Cl8 N P4 Rh2'
_chemical_formula_weight 1319.35
_space_group_IT_number 14
_symmetry_cell_setting monoclinic
_symmetry_Int_Tables_number 14
_symmetry_space_group_name_Hall '-P 2yn'
_symmetry_space_group_name_H-M 'P 1 21/n 1'
_atom_sites_solution_hydrogens geom
_atom_sites_solution_primary direct
_atom_sites_solution_secondary difmap
_cell_angle_alpha 90.0000
_cell_angle_beta 95.9511(12)
_cell_angle_gamma 90.0000
_cell_formula_units_Z 4
_cell_length_a 13.404(7)
_cell_length_b 14.372(8)
_cell_length_c 30.132(12)
_cell_measurement_reflns_used 14182
_cell_measurement_temperature 153
_cell_measurement_theta_max 30.49
_cell_measurement_theta_min 2.48
_cell_volume 5773(5)
_computing_cell_refinement CrystalClear
_computing_data_collection 'CrystalClear (Rigaku Inc., 2008)'
_computing_data_reduction CrystalClear
_computing_molecular_graphics 'CrystalStructure 4.0'
_computing_publication_material 'CrystalStructure 4.0 (Rigaku, 2010)'
_computing_structure_refinement 'SHELXL97 (Sheldrick, 2008)'
_computing_structure_solution 'SIR92 (Altomare, et al., 1994)'
_diffrn_ambient_temperature 153
_diffrn_detector_area_resol_mean 7.111
_diffrn_measured_fraction_theta_full 0.981
_diffrn_measured_fraction_theta_max 0.981
_diffrn_measurement_device_type 'Rigaku Saturn724'
_diffrn_measurement_method \w
_diffrn_radiation_type 'Mo K\a'
_diffrn_radiation_wavelength 0.71075
_diffrn_reflns_av_R_equivalents 0.0498
_diffrn_reflns_limit_h_max 17
_diffrn_reflns_limit_h_min -17
_diffrn_reflns_limit_k_max 18
_diffrn_reflns_limit_k_min -17
_diffrn_reflns_limit_l_max 39
_diffrn_reflns_limit_l_min -39
_diffrn_reflns_number 53741
_diffrn_reflns_theta_full 27.60
_diffrn_reflns_theta_max 27.60
_diffrn_standards_number 0
_exptl_absorpt_coefficient_mu 1.086
_exptl_absorpt_correction_T_max 0.943
_exptl_absorpt_correction_T_min 0.707
_exptl_absorpt_correction_type multi-scan
_exptl_absorpt_process_details 'REQAB (Rigaku, 1998)'
_exptl_crystal_colour orange
_exptl_crystal_density_diffrn 1.518
_exptl_crystal_density_method 'not measured'
_exptl_crystal_description plate
_exptl_crystal_F_000 2664.00
_exptl_crystal_size_max 0.223
_exptl_crystal_size_mid 0.091
_exptl_crystal_size_min 0.054
_refine_diff_density_max 1.710
_refine_diff_density_min -1.250
_refine_ls_extinction_method none
_refine_ls_goodness_of_fit_ref 1.086
_refine_ls_hydrogen_treatment constr
_refine_ls_number_parameters 651
_refine_ls_number_reflns 13176
_refine_ls_number_restraints 24
_refine_ls_R_factor_gt 0.0563
_refine_ls_shift/su_max 0.001
_refine_ls_structure_factor_coef Fsqd
_refine_ls_weighting_details 'w = 1/[\s^2^(Fo^2^)+(0.0733P)^2^+10.1198P] where P=(Fo^2^+2Fc^2^)/3'
_refine_ls_weighting_scheme calc
_refine_ls_wR_factor_ref 0.1468
_reflns_number_gt 11612
_reflns_number_total 13176
_reflns_threshold_expression F^2^>2.0\s(F^2^)
_cod_data_source_file c3cc41815d.txt
_cod_data_source_block '[Rh2Cl2(dpmppp)(XylNC)](1a)'
_cod_database_code 7109349

loop_
_symmetry_equiv_pos_site_id
_symmetry_equiv_pos_as_xyz
1 +X,+Y,+Z
2 1/2-X,1/2+Y,1/2-Z
3 -X,-Y,-Z
4 1/2+X,1/2-Y,1/2+Z

loop_
_atom_site_label
_atom_site_type_symbol
_atom_site_fract_x
_atom_site_fract_y
_atom_site_fract_z
_atom_site_U_iso_or_equiv
_atom_site_adp_type
_atom_site_occupancy
_atom_site_symmetry_multiplicity
_atom_site_calc_flag
_atom_site_refinement_flags
Rh1 Rh 0.89448(2) 0.138218(19) 0.271594(9) 0.02385(9) Uani 1.0 4 d .
Rh2 Rh 0.93364(2) 0.19193(2) 0.189749(9) 0.02540(9) Uani 1.0 4 d .
Cl1 Cl 0.72623(7) 0.08366(7) 0.25719(3) 0.0324(2) Uani 1.0 4 d .
Cl2 Cl 0.95303(7) -0.01976(6) 0.27092(3) 0.0337(2) Uani 1.0 4 d .
Cl3 Cl 1.2648(3) 0.2498(4) 0.04068(11) 0.1818(18) Uani 1.0 4 d .
Cl4 Cl 1.43384(19) 0.34636(18) 0.01003(8) 0.1060(7) Uani 1.0 4 d .
Cl5 Cl 1.3561(3) 0.0003(4) -0.00073(10) 0.1790(18) Uani 1.0 4 d .
Cl6 Cl 1.3524(8) -0.1788(5) 0.0265(3) 0.189(4) Uani 0.533(15) 4 d .
Cl7 Cl 1.4363(7) -0.1718(4) 0.0587(3) 0.140(3) Uani 0.466(15) 4 d .
Cl8 Cl 0.02064(19) 0.6134(3) 0.13777(9) 0.1506(14) Uani 1.0 4 d .
Cl9 Cl 0.0274(3) 0.7011(4) 0.21587(13) 0.1134(15) Uani 0.581(6) 4 d .
Cl10 Cl 0.0594(4) 0.5635(3) 0.23196(13) 0.0793(12) Uani 0.418(6) 4 d .
P1 P 0.77330(7) 0.25193(7) 0.17756(3) 0.0272(2) Uani 1.0 4 d .
P2 P 0.83132(7) 0.27934(7) 0.27469(3) 0.02634(19) Uani 1.0 4 d .
P3 P 1.04974(7) 0.18043(6) 0.29358(3) 0.02558(19) Uani 1.0 4 d .
P4 P 1.10116(7) 0.15650(7) 0.20222(3) 0.02654(19) Uani 1.0 4 d .
N1 N 0.9676(3) 0.2312(3) 0.09426(12) 0.0446(9) Uani 1.0 4 d .
C1 C 0.9537(3) 0.2147(3) 0.13110(13) 0.0336(9) Uani 1.0 4 d .
C2 C 0.7330(3) 0.3032(3) 0.22865(12) 0.0307(8) Uani 1.0 4 d .
C3 C 0.9154(4) 0.3792(3) 0.27437(13) 0.0337(9) Uani 1.0 4 d .
C4 C 1.0091(3) 0.3710(3) 0.30857(13) 0.0325(8) Uani 1.0 4 d .
C5 C 1.0874(3) 0.3031(3) 0.29394(14) 0.0322(8) Uani 1.0 4 d .
C6 C 1.1424(3) 0.1272(3) 0.26061(13) 0.0288(8) Uani 1.0 4 d .
C7 C 0.7575(3) 0.3454(3) 0.13582(13) 0.0328(8) Uani 1.0 4 d .
C8 C 0.7413(5) 0.3208(4) 0.09127(16) 0.0549(14) Uani 1.0 4 d .
C9 C 0.7341(6) 0.3879(5) 0.05786(19) 0.076(2) Uani 1.0 4 d .
C10 C 0.7418(5) 0.4810(5) 0.0694(2) 0.0666(16) Uani 1.0 4 d .
C11 C 0.7586(5) 0.5054(4) 0.1132(2) 0.0631(15) Uani 1.0 4 d .
C12 C 0.7675(4) 0.4385(4) 0.14660(17) 0.0496(12) Uani 1.0 4 d .
C13 C 0.6722(3) 0.1741(3) 0.15540(13) 0.0320(8) Uani 1.0 4 d .
C14 C 0.6958(3) 0.0862(3) 0.14066(13) 0.0338(9) Uani 1.0 4 d .
C15 C 0.6203(4) 0.0272(3) 0.12154(15) 0.0412(10) Uani 1.0 4 d .
C16 C 0.5211(4) 0.0555(4) 0.11852(15) 0.0446(11) Uani 1.0 4 d .
C17 C 0.4975(4) 0.1427(4) 0.13391(17) 0.0481(12) Uani 1.0 4 d .
C18 C 0.5718(4) 0.2021(4) 0.15186(16) 0.0434(10) Uani 1.0 4 d .
C19 C 0.7692(3) 0.3018(3) 0.32467(13) 0.0304(8) Uani 1.0 4 d .
C20 C 0.6893(3) 0.3646(3) 0.32416(14) 0.0347(9) Uani 1.0 4 d .
C21 C 0.6464(4) 0.3823(4) 0.36374(15) 0.0423(10) Uani 1.0 4 d .
C22 C 0.6835(4) 0.3390(4) 0.40309(15) 0.0448(11) Uani 1.0 4 d .
C23 C 0.7633(4) 0.2777(4) 0.40346(15) 0.0460(11) Uani 1.0 4 d .
C24 C 0.8045(4) 0.2582(3) 0.36466(14) 0.0374(9) Uani 1.0 4 d .
C25 C 1.0919(3) 0.1398(3) 0.35005(13) 0.0324(8) Uani 1.0 4 d .
C26 C 1.1908(4) 0.1536(4) 0.36952(14) 0.0393(10) Uani 1.0 4 d .
C27 C 1.2210(4) 0.1167(4) 0.41156(16) 0.0518(12) Uani 1.0 4 d .
C28 C 1.1556(5) 0.0676(4) 0.43410(16) 0.0547(13) Uani 1.0 4 d .
C29 C 1.0571(4) 0.0536(4) 0.41552(15) 0.0466(11) Uani 1.0 4 d .
C30 C 1.0260(4) 0.0887(3) 0.37358(13) 0.0355(9) Uani 1.0 4 d .
C31 C 1.1844(3) 0.2531(3) 0.19066(12) 0.0301(8) Uani 1.0 4 d .
C32 C 1.2888(3) 0.2437(3) 0.20018(15) 0.0390(10) Uani 1.0 4 d .
C33 C 1.3515(4) 0.3175(4) 0.19269(17) 0.0450(11) Uani 1.0 4 d .
C34 C 1.3123(4) 0.3999(4) 0.17482(16) 0.0457(11) Uani 1.0 4 d .
C35 C 1.2098(4) 0.4092(4) 0.16524(15) 0.0444(11) Uani 1.0 4 d .
C36 C 1.1451(4) 0.3367(3) 0.17334(14) 0.0370(9) Uani 1.0 4 d .
C37 C 1.1470(3) 0.0597(3) 0.17080(13) 0.0326(8) Uani 1.0 4 d .
C38 C 1.1258(4) -0.0312(3) 0.18244(15) 0.0397(10) Uani 1.0 4 d .
C39 C 1.1562(4) -0.1055(4) 0.15781(17) 0.0479(11) Uani 1.0 4 d .
C40 C 1.2071(4) -0.0896(4) 0.12084(17) 0.0495(12) Uani 1.0 4 d .
C41 C 1.2265(4) 0.0002(4) 0.10834(16) 0.0501(12) Uani 1.0 4 d .
C42 C 1.1959(4) 0.0758(4) 0.13278(15) 0.0422(10) Uani 1.0 4 d .
C43 C 0.9685(4) 0.2301(4) 0.04798(13) 0.0422(10) Uani 1.0 4 d .
C44 C 0.9414(4) 0.1484(4) 0.02532(16) 0.0484(12) Uani 1.0 4 d .
C45 C 0.9404(5) 0.1499(5) -0.02068(17) 0.0585(14) Uani 1.0 4 d .
C46 C 0.9664(5) 0.2292(5) -0.04241(16) 0.0612(15) Uani 1.0 4 d .
C47 C 0.9938(5) 0.3086(5) -0.01917(17) 0.0599(15) Uani 1.0 4 d .
C48 C 0.9944(5) 0.3115(4) 0.02685(16) 0.0496(12) Uani 1.0 4 d .
C49 C 0.9153(6) 0.0619(5) 0.0499(2) 0.0675(16) Uani 1.0 4 d .
C50 C 1.0245(6) 0.3977(5) 0.0532(2) 0.077(2) Uani 1.0 4 d .
C51 C 1.3742(10) 0.3101(7) 0.0555(4) 0.132(5) Uani 1.0 4 d .
C53 C 1.386(3) -0.1105(8) -0.0164(5) 0.175(11) Uani 0.533(15) 4 d .
C54 C -0.0512(12) 0.6485(12) 0.1747(5) 0.080(4) Uani 0.581(15) 4 d .
C55 C -0.0168(15) 0.625(2) 0.1916(4) 0.138(12) Uani 0.418(6) 4 d .
C52 C 1.408(4) -0.1169(14) 0.0042(5) 0.225(14) Uani 0.466(6) 4 d .
H2A H 0.6686 0.2753 0.2352 0.0368 Uiso 1.0 4 calc R
H2B H 0.7234 0.3711 0.2248 0.0368 Uiso 1.0 4 calc R
H3A H 0.9372 0.3860 0.2441 0.0405 Uiso 1.0 4 calc R
H3B H 0.8780 0.4362 0.2809 0.0405 Uiso 1.0 4 calc R
H4A H 1.0401 0.4333 0.3132 0.0389 Uiso 1.0 4 calc R
H4B H 0.9881 0.3500 0.3375 0.0389 Uiso 1.0 4 calc R
H5A H 1.1500 0.3103 0.3142 0.0387 Uiso 1.0 4 calc R
H5B H 1.1026 0.3205 0.2636 0.0387 Uiso 1.0 4 calc R
H6A H 1.1443 0.0589 0.2649 0.0346 Uiso 1.0 4 calc R
H6B H 1.2102 0.1527 0.2695 0.0346 Uiso 1.0 4 calc R
H8 H 0.7351 0.2569 0.0834 0.0659 Uiso 1.0 4 calc R
H9 H 0.7238 0.3700 0.0274 0.0909 Uiso 1.0 4 calc R
H10 H 0.7355 0.5276 0.0469 0.0799 Uiso 1.0 4 calc R
H11 H 0.7643 0.5693 0.1210 0.0757 Uiso 1.0 4 calc R
H12 H 0.7805 0.4568 0.1769 0.0595 Uiso 1.0 4 calc R
H14 H 0.7637 0.0659 0.1436 0.0406 Uiso 1.0 4 calc R
H15 H 0.6371 -0.0323 0.1107 0.0495 Uiso 1.0 4 calc R
H16 H 0.4694 0.0153 0.1060 0.0535 Uiso 1.0 4 calc R
H17 H 0.4294 0.1618 0.1321 0.0577 Uiso 1.0 4 calc R
H18 H 0.5547 0.2621 0.1619 0.0520 Uiso 1.0 4 calc R
H20 H 0.6644 0.3950 0.2973 0.0417 Uiso 1.0 4 calc R
H21 H 0.5916 0.4242 0.3636 0.0508 Uiso 1.0 4 calc R
H22 H 0.6541 0.3514 0.4299 0.0537 Uiso 1.0 4 calc R
H23 H 0.7896 0.2490 0.4306 0.0552 Uiso 1.0 4 calc R
H24 H 0.8578 0.2145 0.3650 0.0449 Uiso 1.0 4 calc R
H26 H 1.2368 0.1881 0.3541 0.0471 Uiso 1.0 4 calc R
H27 H 1.2879 0.1258 0.4246 0.0621 Uiso 1.0 4 calc R
H28 H 1.1772 0.0427 0.4627 0.0657 Uiso 1.0 4 calc R
H29 H 1.0115 0.0201 0.4316 0.0559 Uiso 1.0 4 calc R
H30 H 0.9593 0.0779 0.3607 0.0426 Uiso 1.0 4 calc R
H32 H 1.3164 0.1868 0.2118 0.0468 Uiso 1.0 4 calc R
H33 H 1.4219 0.3113 0.1999 0.0540 Uiso 1.0 4 calc R
H34 H 1.3556 0.4498 0.1691 0.0548 Uiso 1.0 4 calc R
H35 H 1.1830 0.4659 0.1529 0.0532 Uiso 1.0 4 calc R
H36 H 1.0746 0.3443 0.1671 0.0444 Uiso 1.0 4 calc R
H38 H 1.0902 -0.0425 0.2076 0.0476 Uiso 1.0 4 calc R
H39 H 1.1420 -0.1674 0.1663 0.0575 Uiso 1.0 4 calc R
H40 H 1.2287 -0.1405 0.1041 0.0594 Uiso 1.0 4 calc R
H41 H 1.2610 0.0109 0.0828 0.0601 Uiso 1.0 4 calc R
H42 H 1.2082 0.1376 0.1236 0.0506 Uiso 1.0 4 calc R
H45 H 0.9214 0.0955 -0.0374 0.0702 Uiso 1.0 4 calc R
H46 H 0.9653 0.2288 -0.0740 0.0734 Uiso 1.0 4 calc R
H47 H 1.0126 0.3623 -0.0347 0.0719 Uiso 1.0 4 calc R
H49A H 0.9055 0.0099 0.0289 0.0810 Uiso 1.0 4 calc R
H49B H 0.8535 0.0725 0.0639 0.0810 Uiso 1.0 4 calc R
H49C H 0.9700 0.0470 0.0730 0.0810 Uiso 1.0 4 calc R
H50A H 1.0791 0.3828 0.0763 0.0926 Uiso 1.0 4 calc R
H50B H 0.9668 0.4213 0.0673 0.0926 Uiso 1.0 4 calc R
H50C H 1.0471 0.4453 0.0332 0.0926 Uiso 1.0 4 calc R
H51A H 1.4206 0.2699 0.0747 0.1581 Uiso 1.0 4 calc R
H51B H 1.3589 0.3653 0.0732 0.1581 Uiso 1.0 4 calc R

loop_
_atom_site_aniso_label
_atom_site_aniso_U_11
_atom_site_aniso_U_22
_atom_site_aniso_U_33
_atom_site_aniso_U_12
_atom_site_aniso_U_13
_atom_site_aniso_U_23
Rh1 0.02404(15) 0.02193(15) 0.02545(15) 0.00082(10) 0.00193(11) -0.00053(10)
Rh2 0.02552(16) 0.02593(16) 0.02460(15) 0.00132(10) 0.00187(11) -0.00019(10)
Cl1 0.0262(5) 0.0325(5) 0.0381(5) -0.0018(4) 0.0010(4) 0.0033(4)
Cl2 0.0294(5) 0.0232(5) 0.0482(6) 0.0005(4) 0.0027(4) -0.0021(4)
Cl3 0.149(3) 0.288(6) 0.115(3) -0.047(4) 0.044(2) 0.010(3)
Cl4 0.1093(17) 0.1181(18) 0.0902(14) -0.0036(14) 0.0082(12) -0.0284(13)
Cl5 0.157(3) 0.294(6) 0.0894(18) 0.035(4) 0.0274(18) 0.002(3)
Cl6 0.277(10) 0.135(5) 0.186(7) -0.040(6) 0.170(7) -0.043(5)
Cl7 0.202(8) 0.077(3) 0.151(6) -0.024(4) 0.063(6) -0.025(4)
Cl8 0.0906(16) 0.263(4) 0.1063(17) 0.046(2) 0.0474(14) 0.076(3)
Cl9 0.083(3) 0.168(5) 0.087(3) -0.042(3) -0.0034(19) -0.012(3)
Cl10 0.089(3) 0.085(3) 0.064(2) -0.041(3) 0.0064(19) 0.0032(19)
P1 0.0288(5) 0.0267(5) 0.0255(5) 0.0035(4) 0.0003(4) -0.0001(4)
P2 0.0285(5) 0.0240(5) 0.0264(5) 0.0042(4) 0.0023(4) -0.0007(4)
P3 0.0253(5) 0.0235(5) 0.0274(5) 0.0009(4) 0.0000(4) -0.0014(4)
P4 0.0248(5) 0.0254(5) 0.0295(5) -0.0004(4) 0.0031(4) -0.0007(4)
N1 0.050(3) 0.052(3) 0.0326(19) 0.0062(18) 0.0068(16) 0.0060(17)
C1 0.033(2) 0.035(2) 0.033(2) 0.0018(17) 0.0037(16) -0.0008(16)
C2 0.032(2) 0.033(2) 0.0266(18) 0.0065(16) 0.0021(15) -0.0012(15)
C3 0.041(3) 0.0243(19) 0.036(2) -0.0010(16) 0.0037(17) 0.0001(16)
C4 0.038(2) 0.0249(19) 0.035(2) -0.0019(16) 0.0019(17) -0.0063(15)
C5 0.031(2) 0.0278(19) 0.037(2) -0.0037(15) 0.0012(16) -0.0051(16)
C6 0.0247(18) 0.0267(18) 0.0354(19) 0.0001(14) 0.0047(15) -0.0027(15)
C7 0.032(2) 0.032(2) 0.033(2) 0.0036(16) -0.0006(16) 0.0042(16)
C8 0.086(4) 0.040(3) 0.036(3) -0.005(3) -0.009(3) 0.007(2)
C9 0.119(6) 0.062(4) 0.040(3) -0.017(4) -0.021(4) 0.017(3)
C10 0.084(5) 0.055(4) 0.057(4) 0.001(3) -0.011(3) 0.029(3)
C11 0.087(5) 0.032(3) 0.071(4) 0.003(3) 0.016(4) 0.008(3)
C12 0.068(4) 0.033(3) 0.049(3) 0.002(3) 0.009(3) 0.001(2)
C13 0.0296(19) 0.034(2) 0.0323(19) -0.0009(16) 0.0011(15) -0.0003(16)
C14 0.033(2) 0.031(2) 0.036(2) 0.0002(16) 0.0032(16) 0.0009(16)
C15 0.045(3) 0.034(3) 0.044(3) -0.0065(19) 0.0043(19) -0.0015(18)
C16 0.042(3) 0.049(3) 0.041(3) -0.013(2) -0.0028(19) 0.003(2)
C17 0.028(3) 0.062(4) 0.053(3) 0.002(2) -0.0025(19) 0.001(3)
C18 0.034(3) 0.045(3) 0.051(3) 0.0066(19) 0.0008(19) -0.004(2)
C19 0.033(2) 0.0261(18) 0.0323(19) 0.0011(15) 0.0044(16) -0.0033(15)
C20 0.035(2) 0.037(3) 0.032(2) 0.0066(17) 0.0023(16) -0.0040(16)
C21 0.036(3) 0.046(3) 0.047(3) 0.0050(19) 0.0118(19) -0.010(2)
C22 0.052(3) 0.048(3) 0.038(3) -0.004(2) 0.020(2) -0.008(2)
C23 0.065(3) 0.041(3) 0.034(3) 0.005(3) 0.011(2) 0.0040(19)
C24 0.047(3) 0.031(2) 0.035(2) 0.0097(18) 0.0076(18) 0.0037(17)
C25 0.035(2) 0.030(2) 0.0322(19) 0.0064(16) -0.0002(16) -0.0040(15)
C26 0.040(3) 0.041(3) 0.035(2) 0.0021(19) -0.0059(18) -0.0040(18)
C27 0.054(3) 0.054(3) 0.042(3) 0.002(3) -0.018(3) -0.004(3)
C28 0.075(4) 0.052(3) 0.034(3) 0.005(3) -0.008(3) 0.001(2)
C29 0.058(3) 0.047(3) 0.035(3) 0.006(3) 0.008(2) 0.0055(19)
C30 0.044(3) 0.032(2) 0.0313(19) 0.0092(17) 0.0056(17) 0.0004(16)
C31 0.035(2) 0.0260(18) 0.0302(18) -0.0036(15) 0.0060(16) -0.0021(15)
C32 0.032(2) 0.039(3) 0.047(3) -0.0010(17) 0.0074(18) 0.0015(19)
C33 0.037(3) 0.042(3) 0.057(3) -0.0102(19) 0.013(2) -0.005(2)
C34 0.050(3) 0.041(3) 0.048(3) -0.019(2) 0.014(2) -0.005(2)
C35 0.055(3) 0.032(3) 0.045(3) -0.004(2) 0.004(2) 0.0059(19)
C36 0.040(3) 0.032(2) 0.039(3) -0.0038(18) 0.0047(18) -0.0004(17)
C37 0.0274(19) 0.035(2) 0.034(2) 0.0029(16) 0.0005(15) -0.0056(16)
C38 0.044(3) 0.032(2) 0.044(3) 0.0006(18) 0.0085(19) -0.0047(18)
C39 0.050(3) 0.037(3) 0.056(3) 0.008(2) 0.002(3) -0.011(2)
C40 0.052(3) 0.047(3) 0.049(3) 0.011(3) 0.001(3) -0.022(3)
C41 0.050(3) 0.061(4) 0.041(3) 0.002(3) 0.011(2) -0.012(3)
C42 0.045(3) 0.043(3) 0.039(3) -0.003(2) 0.0088(19) -0.0060(19)
C43 0.046(3) 0.056(3) 0.0251(19) 0.003(2) 0.0038(17) 0.0021(19)
C44 0.046(3) 0.057(3) 0.042(3) 0.005(3) 0.006(2) -0.005(3)
C45 0.063(4) 0.071(4) 0.040(3) 0.011(3) -0.000(3) -0.016(3)
C46 0.066(4) 0.093(5) 0.025(2) 0.013(4) 0.006(3) 0.001(3)
C47 0.063(4) 0.080(4) 0.037(3) 0.002(3) 0.007(3) 0.016(3)
C48 0.062(3) 0.054(3) 0.033(3) -0.002(3) 0.007(2) 0.004(2)
C49 0.080(5) 0.056(4) 0.066(4) -0.005(3) 0.004(3) 0.000(3)
C50 0.117(6) 0.061(4) 0.052(4) -0.014(4) 0.004(4) 0.011(3)
C51 0.215(13) 0.088(7) 0.084(6) -0.014(7) -0.023(7) 0.011(5)
C53 0.41(4) 0.079(11) 0.045(9) 0.032(16) 0.051(17) 0.037(9)
C54 0.064(10) 0.090(10) 0.091(9) 0.019(7) 0.031(8) -0.025(8)
C55 0.052(14) 0.20(3) 0.18(3) 0.001(15) 0.070(16) 0.05(2)
C52 0.54(5) 0.088(14) 0.061(13) 0.05(3) 0.11(3) 0.029(12)

loop_
_atom_type_symbol
_atom_type_description
_atom_type_scat_dispersion_real
_atom_type_scat_dispersion_imag
_atom_type_scat_source
C C 0.0033 0.0016
;
International Tables for Crystallography
(1992, Vol. C, Tables 4.2.6.8 and 6.1.1.4)
;
H H 0.0000 0.0000
;
International Tables for Crystallography
(1992, Vol. C, Table 6.1.1.4)
;
N N 0.0061 0.0033
;
International Tables for Crystallography
(1992, Vol. C, Tables 4.2.6.8 and 6.1.1.4)
;
Rh Rh -1.1178 0.9187
;
International Tables for Crystallography
(1992, Vol. C, Tables 4.2.6.8 and 6.1.1.4)
;
Cl Cl 0.1484 0.1585
;
International Tables for Crystallography
(1992, Vol. C, Tables 4.2.6.8 and 6.1.1.4)
;
P P 0.1023 0.0942
;
International Tables for Crystallography
(1992, Vol. C, Tables 4.2.6.8 and 6.1.1.4)
;

loop_
_geom_angle_atom_site_label_1
_geom_angle_atom_site_label_2
_geom_angle_atom_site_label_3
_geom_angle
_geom_angle_publ_flag
Rh2 Rh1 Cl1 101.45(3) yes
Rh2 Rh1 Cl2 99.71(3) yes
Rh2 Rh1 P2 83.51(3) yes
Rh2 Rh1 P3 85.90(3) yes
Cl1 Rh1 Cl2 89.50(5) yes
Cl1 Rh1 P2 87.14(5) yes
Cl1 Rh1 P3 172.53(4) yes
Cl2 Rh1 P2 175.76(4) yes
Cl2 Rh1 P3 87.91(4) yes
P2 Rh1 P3 95.10(5) yes
Rh1 Rh2 P1 89.20(3) yes
Rh1 Rh2 P4 93.83(3) yes
Rh1 Rh2 C1 172.79(13) yes
P1 Rh2 P4 170.89(4) yes
P1 Rh2 C1 90.40(13) yes
P4 Rh2 C1 87.65(13) yes
C53 Cl5 C52 21.4(8) yes
Cl7 Cl6 C53 103.0(11) yes
Cl7 Cl6 C52 81.8(15) yes
C53 Cl6 C52 21.4(15) yes
Cl6 Cl7 C52 48.4(14) yes
C54 Cl8 C55 24.5(9) yes
Cl10 Cl9 C54 81.1(6) yes
Cl10 Cl9 C55 56.6(9) yes
C54 Cl9 C55 24.5(11) yes
Cl9 Cl10 C55 42.2(9) yes
Rh2 P1 C2 111.48(13) yes
Rh2 P1 C7 114.90(14) yes
Rh2 P1 C13 118.13(14) yes
C2 P1 C7 104.91(19) yes
C2 P1 C13 106.25(19) yes
C7 P1 C13 99.74(18) yes
Rh1 P2 C2 112.76(14) yes
Rh1 P2 C3 118.91(15) yes
Rh1 P2 C19 114.09(13) yes
C2 P2 C3 104.10(19) yes
C2 P2 C19 103.68(19) yes
C3 P2 C19 101.54(19) yes
Rh1 P3 C5 121.17(13) yes
Rh1 P3 C6 113.19(13) yes
Rh1 P3 C25 112.48(14) yes
C5 P3 C6 101.66(19) yes
C5 P3 C25 104.06(18) yes
C6 P3 C25 102.05(18) yes
Rh2 P4 C6 113.56(13) yes
Rh2 P4 C31 113.84(13) yes
Rh2 P4 C37 117.41(13) yes
C6 P4 C31 103.07(17) yes
C6 P4 C37 103.79(18) yes
C31 P4 C37 103.55(19) yes
C1 N1 C43 164.8(5) yes
Rh2 C1 N1 178.3(4) yes
P1 C2 P2 107.8(2) yes
P2 C3 C4 113.3(3) yes
C3 C4 C5 113.0(4) yes
P3 C5 C4 114.7(3) yes
P3 C6 P4 105.63(19) yes
P1 C7 C8 118.2(4) yes
P1 C7 C12 123.1(4) yes
C8 C7 C12 118.6(5) yes
C7 C8 C9 121.1(5) yes
C8 C9 C10 119.4(6) yes
C9 C10 C11 119.5(6) yes
C10 C11 C12 121.2(5) yes
C7 C12 C11 120.1(5) yes
P1 C13 C14 119.3(3) yes
P1 C13 C18 121.5(4) yes
C14 C13 C18 119.2(4) yes
C13 C14 C15 120.4(4) yes
C14 C15 C16 119.8(5) yes
C15 C16 C17 119.7(5) yes
C16 C17 C18 120.7(5) yes
C13 C18 C17 120.2(5) yes
P2 C19 C20 121.3(3) yes
P2 C19 C24 119.4(4) yes
C20 C19 C24 119.3(4) yes
C19 C20 C21 119.2(4) yes
C20 C21 C22 120.4(5) yes
C21 C22 C23 120.0(5) yes
C22 C23 C24 120.1(5) yes
C19 C24 C23 120.9(4) yes
P3 C25 C26 121.9(4) yes
P3 C25 C30 119.2(3) yes
C26 C25 C30 118.7(4) yes
C25 C26 C27 119.8(5) yes
C26 C27 C28 120.6(5) yes
C27 C28 C29 120.4(5) yes
C28 C29 C30 119.8(5) yes
C25 C30 C29 120.5(4) yes
P4 C31 C32 120.0(3) yes
P4 C31 C36 120.7(3) yes
C32 C31 C36 119.3(4) yes
C31 C32 C33 120.1(4) yes
C32 C33 C34 120.4(5) yes
C33 C34 C35 119.7(5) yes
C34 C35 C36 121.0(5) yes
C31 C36 C35 119.6(4) yes
P4 C37 C38 119.8(4) yes
P4 C37 C42 120.7(4) yes
C38 C37 C42 119.2(4) yes
C37 C38 C39 120.7(5) yes
C38 C39 C40 120.0(5) yes
C39 C40 C41 119.9(5) yes
C40 C41 C42 120.7(5) yes
C37 C42 C41 119.4(5) yes
N1 C43 C44 118.2(5) yes
N1 C43 C48 118.4(5) yes
C44 C43 C48 123.4(4) yes
C43 C44 C45 117.0(5) yes
C43 C44 C49 121.2(5) yes
C45 C44 C49 121.7(5) yes
C44 C45 C46 120.8(6) yes
C45 C46 C47 121.0(5) yes
C46 C47 C48 120.6(6) yes
C43 C48 C47 117.2(5) yes
C43 C48 C50 121.1(5) yes
C47 C48 C50 121.7(6) yes
Cl3 C51 Cl4 113.3(6) yes
Cl5 C53 Cl6 103.6(11) yes
Cl5 C53 C52 88(3) yes
Cl6 C53 C52 49(4) yes
Cl8 C54 Cl9 105.6(9) yes
Cl8 C54 C55 87.7(19) yes
Cl9 C54 C55 53(3) yes
Cl8 C55 Cl9 114.3(14) yes
Cl8 C55 Cl10 113.0(12) yes
Cl8 C55 C54 67.8(16) yes
Cl9 C55 Cl10 81.2(7) yes
Cl9 C55 C54 102(3) yes
Cl10 C55 C54 176(3) yes
Cl5 C52 Cl6 115(3) yes
Cl5 C52 Cl7 121.0(11) yes
Cl5 C52 C53 71(3) yes
Cl6 C52 Cl7 49.8(7) yes
Cl6 C52 C53 109(5) yes
Cl7 C52 C53 158(4) yes
P1 C2 H2A 110.148 no
P1 C2 H2B 110.137 no
P2 C2 H2A 110.137 no
P2 C2 H2B 110.134 no
H2A C2 H2B 108.451 no
P2 C3 H3A 108.905 no
P2 C3 H3B 108.901 no
C4 C3 H3A 108.909 no
C4 C3 H3B 108.894 no
H3A C3 H3B 107.736 no
C3 C4 H4A 108.984 no
C3 C4 H4B 108.982 no
C5 C4 H4A 108.982 no
C5 C4 H4B 108.977 no
H4A C4 H4B 107.764 no
P3 C5 H5A 108.593 no
P3 C5 H5B 108.598 no
C4 C5 H5A 108.600 no
C4 C5 H5B 108.591 no
H5A C5 H5B 107.554 no
P3 C6 H6A 110.614 no
P3 C6 H6B 110.601 no
P4 C6 H6A 110.617 no
P4 C6 H6B 110.614 no
H6A C6 H6B 108.750 no
C7 C8 H8 119.432 no
C9 C8 H8 119.450 no
C8 C9 H9 120.271 no
C10 C9 H9 120.287 no
C9 C10 H10 120.240 no
C11 C10 H10 120.250 no
C10 C11 H11 119.414 no
C12 C11 H11 119.384 no
C7 C12 H12 119.941 no
C11 C12 H12 119.951 no
C13 C14 H14 119.807 no
C15 C14 H14 119.832 no
C14 C15 H15 120.067 no
C16 C15 H15 120.084 no
C15 C16 H16 120.160 no
C17 C16 H16 120.135 no
C16 C17 H17 119.634 no
C18 C17 H17 119.629 no
C13 C18 H18 119.913 no
C17 C18 H18 119.924 no
C19 C20 H20 120.380 no
C21 C20 H20 120.378 no
C20 C21 H21 119.778 no
C22 C21 H21 119.805 no
C21 C22 H22 119.987 no
C23 C22 H22 119.974 no
C22 C23 H23 119.962 no
C24 C23 H23 119.954 no
C19 C24 H24 119.544 no
C23 C24 H24 119.564 no
C25 C26 H26 120.105 no
C27 C26 H26 120.086 no
C26 C27 H27 119.687 no
C28 C27 H27 119.674 no
C27 C28 H28 119.783 no
C29 C28 H28 119.786 no
C28 C29 H29 120.069 no
C30 C29 H29 120.084 no
C25 C30 H30 119.745 no
C29 C30 H30 119.739 no
C31 C32 H32 119.932 no
C33 C32 H32 119.930 no
C32 C33 H33 119.808 no
C34 C33 H33 119.809 no
C33 C34 H34 120.173 no
C35 C34 H34 120.172 no
C34 C35 H35 119.515 no
C36 C35 H35 119.510 no
C31 C36 H36 120.222 no
C35 C36 H36 120.218 no
C37 C38 H38 119.650 no
C39 C38 H38 119.632 no
C38 C39 H39 120.003 no
C40 C39 H39 119.991 no
C39 C40 H40 120.085 no
C41 C40 H40 120.062 no
C40 C41 H41 119.636 no
C42 C41 H41 119.624 no
C37 C42 H42 120.290 no
C41 C42 H42 120.301 no
C44 C45 H45 119.608 no
C46 C45 H45 119.616 no
C45 C46 H46 119.520 no
C47 C46 H46 119.511 no
C46 C47 H47 119.684 no
C48 C47 H47 119.673 no
C44 C49 H49A 109.464 no
C44 C49 H49B 109.466 no
C44 C49 H49C 109.470 no
H49A C49 H49B 109.468 no
H49A C49 H49C 109.476 no
H49B C49 H49C 109.483 no
C48 C50 H50A 109.483 no
C48 C50 H50B 109.468 no
C48 C50 H50C 109.470 no
H50A C50 H50B 109.465 no
H50A C50 H50C 109.471 no
H50B C50 H50C 109.470 no
Cl3 C51 H51A 108.909 no
Cl3 C51 H51B 108.912 no
Cl4 C51 H51A 108.908 no
Cl4 C51 H51B 108.903 no
H51A C51 H51B 107.736 no

loop_
_geom_bond_atom_site_label_1
_geom_bond_atom_site_label_2
_geom_bond_distance
_geom_bond_publ_flag
Rh1 Rh2 2.6873(10) yes
Rh1 Cl1 2.3845(14) yes
Rh1 Cl2 2.4030(15) yes
Rh1 P2 2.2034(15) yes
Rh1 P3 2.2027(14) yes
Rh2 P1 2.3095(14) yes
Rh2 P4 2.2951(15) yes
Rh2 C1 1.844(4) yes
Cl3 C51 1.722(13) yes
Cl4 C51 1.736(12) yes
Cl5 C53 1.721(15) yes
Cl5 C52 1.82(3) yes
Cl6 Cl7 1.410(13) yes
Cl6 C53 1.720(19) yes
Cl6 C52 1.38(4) yes
Cl7 C52 1.826(18) yes
Cl8 C54 1.626(17) yes
Cl8 C55 1.755(14) yes
Cl9 Cl10 2.069(7) yes
Cl9 C54 1.716(16) yes
Cl9 C55 1.41(3) yes
Cl10 C55 1.749(19) yes
P1 C2 1.838(4) yes
P1 C7 1.838(5) yes
P1 C13 1.829(4) yes
P2 C2 1.844(4) yes
P2 C3 1.825(5) yes
P2 C19 1.823(5) yes
P3 C5 1.834(4) yes
P3 C6 1.836(5) yes
P3 C25 1.832(4) yes
P4 C6 1.838(4) yes
P4 C31 1.836(4) yes
P4 C37 1.824(5) yes
N1 C1 1.169(6) yes
N1 C43 1.396(6) yes
C3 C4 1.544(6) yes
C4 C5 1.531(6) yes
C7 C8 1.384(7) yes
C7 C12 1.379(7) yes
C8 C9 1.390(8) yes
C9 C10 1.383(9) yes
C10 C11 1.362(9) yes
C11 C12 1.388(8) yes
C13 C14 1.387(6) yes
C13 C18 1.398(6) yes
C14 C15 1.398(6) yes
C15 C16 1.385(7) yes
C16 C17 1.384(8) yes
C17 C18 1.379(7) yes
C19 C20 1.400(6) yes
C19 C24 1.396(6) yes
C20 C21 1.399(7) yes
C21 C22 1.384(7) yes
C22 C23 1.386(8) yes
C23 C24 1.373(7) yes
C25 C26 1.407(6) yes
C25 C30 1.397(6) yes
C26 C27 1.395(7) yes
C27 C28 1.360(8) yes
C28 C29 1.394(8) yes
C29 C30 1.384(6) yes
C31 C32 1.406(6) yes
C31 C36 1.392(6) yes
C32 C33 1.386(7) yes
C33 C34 1.382(7) yes
C34 C35 1.381(7) yes
C35 C36 1.393(7) yes
C37 C38 1.390(6) yes
C37 C42 1.397(7) yes
C38 C39 1.386(7) yes
C39 C40 1.385(8) yes
C40 C41 1.376(8) yes
C41 C42 1.399(8) yes
C43 C44 1.388(7) yes
C43 C48 1.392(8) yes
C44 C45 1.385(7) yes
C44 C49 1.506(9) yes
C45 C46 1.378(9) yes
C46 C47 1.369(9) yes
C47 C48 1.387(7) yes
C48 C50 1.505(9) yes
C53 C52 0.67(3) yes
C54 C55 0.73(3) yes
C2 H2A 0.990 no
C2 H2B 0.990 no
C3 H3A 0.990 no
C3 H3B 0.990 no
C4 H4A 0.990 no
C4 H4B 0.990 no
C5 H5A 0.990 no
C5 H5B 0.990 no
C6 H6A 0.990 no
C6 H6B 0.990 no
C8 H8 0.950 no
C9 H9 0.950 no
C10 H10 0.950 no
C11 H11 0.950 no
C12 H12 0.950 no
C14 H14 0.950 no
C15 H15 0.950 no
C16 H16 0.950 no
C17 H17 0.950 no
C18 H18 0.950 no
C20 H20 0.950 no
C21 H21 0.950 no
C22 H22 0.950 no
C23 H23 0.950 no
C24 H24 0.950 no
C26 H26 0.950 no
C27 H27 0.950 no
C28 H28 0.950 no
C29 H29 0.950 no
C30 H30 0.950 no
C32 H32 0.950 no
C33 H33 0.950 no
C34 H34 0.950 no
C35 H35 0.950 no
C36 H36 0.950 no
C38 H38 0.950 no
C39 H39 0.950 no
C40 H40 0.950 no
C41 H41 0.950 no
C42 H42 0.950 no
C45 H45 0.950 no
C46 H46 0.950 no
C47 H47 0.950 no
C49 H49A 0.980 no
C49 H49B 0.980 no
C49 H49C 0.980 no
C50 H50A 0.980 no
C50 H50B 0.980 no
C50 H50C 0.980 no
C51 H51A 0.990 no
C51 H51B 0.990 no

loop_
_geom_contact_atom_site_label_1
_geom_contact_atom_site_label_2
_geom_contact_distance
_geom_contact_publ_flag
_geom_contact_site_symmetry_2
Rh1 C30 3.454(4) no .
Rh2 C36 3.591(5) no .
Cl1 P1 3.5096(18) no .
Cl1 C2 3.274(5) no .
Cl1 C13 3.341(5) no .
Cl1 C14 3.493(5) no .
Cl2 C6 3.342(4) no .
Cl2 C30 3.511(5) no .
P2 C5 3.439(5) no .
P3 C3 3.395(5) no .
P4 C5 3.496(5) no .
N1 C7 3.595(6) no .
N1 C8 3.287(8) no .
N1 C36 3.530(6) no .
N1 C49 2.829(8) no .
N1 C50 2.835(8) no .
C1 C7 3.247(6) no .
C1 C8 3.341(7) no .
C1 C31 3.455(6) no .
C1 C36 3.256(6) no .
C1 C37 3.530(6) no .
C1 C44 3.314(7) no .
C1 C48 3.529(7) no .
C1 C49 3.288(8) no .
C2 C12 3.216(7) no .
C2 C18 3.331(6) no .
C2 C20 3.123(6) no .
C3 C20 3.524(7) no .
C4 C19 3.448(6) no .
C5 C26 3.327(6) no .
C5 C31 3.568(6) no .
C6 C26 3.300(6) no .
C6 C32 3.272(6) no .
C6 C38 3.267(6) no .
C7 C10 2.786(8) no .
C7 C18 3.306(7) no .
C8 C11 2.738(8) no .
C8 C13 3.067(7) no .
C8 C18 3.503(8) no .
C9 C12 2.762(8) no .
C13 C16 2.789(6) no .
C14 C17 2.767(7) no .
C15 C18 2.775(7) no .
C19 C22 2.784(7) no .
C20 C23 2.787(7) no .
C21 C24 2.767(7) no .
C25 C28 2.788(7) no .
C26 C29 2.777(7) no .
C27 C30 2.772(7) no .
C31 C34 2.791(7) no .
C31 C42 3.100(7) no .
C32 C35 2.766(7) no .
C32 C37 3.323(6) no .
C32 C42 3.313(7) no .
C33 C36 2.782(7) no .
C37 C40 2.788(7) no .
C38 C41 2.763(7) no .
C39 C42 2.780(7) no .
C43 C46 2.721(7) no .
C44 C47 2.791(9) no .
C45 C48 2.785(8) no .
Cl1 C3 3.573(5) no 2_645
Cl1 C12 3.566(6) no 2_645
Cl1 C54 3.403(16) no 2_545
Cl1 C55 3.394(19) no 2_545
Cl2 C2 3.563(5) no 2_645
Cl2 C33 3.597(5) no 2_745
Cl2 C34 3.583(5) no 2_745
Cl5 C52 3.59(5) no 3_855
Cl9 C32 3.399(6) no 2_655
Cl9 C33 3.478(7) no 2_655
Cl10 C3 3.590(7) no 1_455
C2 Cl2 3.563(5) no 2_655
C3 Cl1 3.573(5) no 2_655
C3 Cl10 3.590(7) no 1_655
C4 C16 3.493(7) no 2_655
C12 Cl1 3.566(6) no 2_655
C15 C53 3.379(15) no 3_755
C16 C4 3.493(7) no 2_645
C16 C53 3.53(2) no 3_755
C32 Cl9 3.399(6) no 2_645
C33 Cl2 3.597(5) no 2_755
C33 Cl9 3.478(7) no 2_645
C34 Cl2 3.583(5) no 2_755
C40 C45 3.540(8) no 3_755
C45 C40 3.540(8) no 3_755
C53 C15 3.379(15) no 3_755
C53 C16 3.53(2) no 3_755
C54 Cl1 3.403(16) no 2_555
C55 Cl1 3.394(19) no 2_555
C52 Cl5 3.59(5) no 3_855
Rh1 H6A 3.5624 no .
Rh1 H24 3.1073 no .
Rh1 H30 2.8685 no .
Rh2 H3A 3.2331 no .
Rh2 H5B 3.5271 no .
Rh2 H14 3.1222 no .
Rh2 H36 3.0168 no .
Cl1 H2A 2.9184 no .
Cl1 H14 3.5201 no .
Cl2 H6A 2.8250 no .
Cl2 H30 3.0411 no .
Cl2 H38 2.8037 no .
P1 H3A 3.4133 no .
P1 H8 2.8318 no .
P1 H12 2.9461 no .
P1 H14 2.8605 no .
P1 H18 2.9227 no .
P2 H4B 2.8649 no .
P2 H20 2.9230 no .
P2 H24 2.8634 no .
P3 H3A 3.5719 no .
P3 H4B 2.9330 no .
P3 H24 3.5552 no .
P3 H26 2.9455 no .
P3 H30 2.8703 no .
P4 H5B 2.9933 no .
P4 H32 2.9022 no .
P4 H36 2.9078 no .
P4 H38 2.8697 no .
P4 H42 2.9064 no .
N1 H8 3.1212 no .
N1 H36 2.9773 no .
N1 H42 3.5217 no .
N1 H49B 2.8446 no .
N1 H49C 2.7247 no .
N1 H50A 2.7286 no .
N1 H50B 2.8504 no .
C1 H8 3.1856 no .
C1 H14 3.3758 no .
C1 H36 2.6290 no .
C1 H49B 3.0853 no .
C1 H49C 3.0003 no .
C1 H50A 3.4602 no .
C1 H50B 3.5525 no .
C2 H3A 2.9774 no .
C2 H3B 3.0459 no .
C2 H12 2.8133 no .
C2 H18 3.0182 no .
C2 H20 2.6928 no .
C3 H2B 2.8402 no .
C3 H5A 3.3953 no .
C3 H5B 2.6992 no .
C3 H12 3.4686 no .
C3 H20 3.5104 no .
C4 H24 3.5743 no .
C5 H3A 2.6643 no .
C5 H3B 3.3854 no .
C5 H6B 2.8585 no .
C5 H26 3.0456 no .
C6 H5A 3.0827 no .
C6 H5B 2.8307 no .
C6 H26 3.0918 no .
C6 H32 3.0077 no .
C6 H38 2.9611 no .
C7 H2A 3.4860 no .
C7 H2B 2.7922 no .
C7 H9 3.2709 no .
C7 H11 3.2505 no .
C7 H18 3.1436 no .
C8 H10 3.2567 no .
C8 H12 3.2373 no .
C8 H18 3.5490 no .
C8 H50B 3.4929 no .
C9 H11 3.2288 no .
C9 H50B 3.1407 no .
C10 H8 3.2507 no .
C10 H12 3.2473 no .
C10 H50B 3.1424 no .
C11 H9 3.2308 no .
C11 H50B 3.4584 no .
C12 H2B 2.6712 no .
C12 H8 3.2336 no .
C12 H10 3.2532 no .
C13 H2A 2.8164 no .
C13 H2B 3.5455 no .
C13 H8 2.6860 no .
C13 H15 3.2716 no .
C13 H17 3.2631 no .
C14 H8 3.0765 no .
C14 H16 3.2682 no .
C14 H18 3.2604 no .
C14 H49B 3.2969 no .
C15 H17 3.2507 no .
C16 H14 3.2642 no .
C16 H18 3.2563 no .
C17 H15 3.2531 no .
C18 H2A 2.9031 no .
C18 H8 3.2567 no .
C18 H14 3.2611 no .
C18 H16 3.2567 no .
C19 H2A 2.9108 no .
C19 H2B 3.1676 no .
C19 H3B 2.8276 no .
C19 H4B 3.0008 no .
C19 H21 3.2735 no .
C19 H23 3.2645 no .
C20 H2A 2.9579 no .
C20 H2B 3.0750 no .
C20 H3B 3.1368 no .
C20 H22 3.2731 no .
C20 H24 3.2702 no .
C21 H23 3.2565 no .
C22 H20 3.2732 no .
C22 H24 3.2453 no .
C23 H21 3.2559 no .
C24 H4B 2.9806 no .
C24 H20 3.2748 no .
C24 H22 3.2461 no .
C24 H30 3.3286 no .
C25 H4B 3.3321 no .
C25 H5A 2.8207 no .
C25 H6A 2.9670 no .
C25 H6B 3.0380 no .
C25 H24 3.3908 no .
C25 H27 3.2804 no .
C25 H29 3.2723 no .
C26 H5A 2.8213 no .
C26 H6A 3.4316 no .
C26 H6B 3.0505 no .
C26 H28 3.2503 no .
C26 H30 3.2731 no .
C27 H29 3.2446 no .
C28 H26 3.2471 no .
C28 H30 3.2609 no .
C29 H27 3.2471 no .
C30 H24 2.8807 no .
C30 H26 3.2739 no .
C30 H28 3.2598 no .
C31 H5B 2.7315 no .
C31 H6B 2.7711 no .
C31 H33 3.2764 no .
C31 H35 3.2620 no .
C31 H42 2.6590 no .
C32 H5B 3.4753 no .
C32 H6B 2.7652 no .
C32 H34 3.2590 no .
C32 H36 3.2756 no .
C32 H42 2.8806 no .
C33 H35 3.2446 no .
C34 H32 3.2570 no .
C34 H36 3.2692 no .
C35 H33 3.2462 no .
C35 H50A 3.0698 no .
C36 H5B 2.8440 no .
C36 H32 3.2719 no .
C36 H34 3.2707 no .
C36 H42 3.3776 no .
C36 H50A 3.0396 no .
C37 H6A 2.8385 no .
C37 H6B 3.2914 no .
C37 H32 3.0717 no .
C37 H39 3.2677 no .
C37 H41 3.2704 no .
C37 H49C 3.5917 no .
C38 H6A 2.7895 no .
C38 H40 3.2574 no .
C38 H42 3.2644 no .
C39 H41 3.2457 no .
C40 H38 3.2543 no .
C40 H42 3.2669 no .
C41 H39 3.2464 no .
C41 H49C 3.5558 no .
C42 H32 3.1657 no .
C42 H38 3.2616 no .
C42 H40 3.2689 no .
C42 H49C 3.3840 no .
C43 H8 3.4298 no .
C43 H45 3.2292 no .
C43 H47 3.2362 no .
C43 H49A 3.3105 no .
C43 H49B 2.8092 no .
C43 H49C 2.7360 no .
C43 H50A 2.7352 no .
C43 H50B 2.8099 no .
C43 H50C 3.3125 no .
C44 H46 3.2546 no .
C45 H47 3.2436 no .
C45 H49A 2.5761 no .
C45 H49B 3.1146 no .
C45 H49C 3.1731 no .
C47 H45 3.2419 no .
C47 H50A 3.1676 no .
C47 H50B 3.1208 no .
C47 H50C 2.5741 no .
C48 H46 3.2477 no .
C49 H45 2.6857 no .
C50 H36 3.5128 no .
C50 H47 2.6863 no .
H2A H12 3.5617 no .
H2A H18 2.5601 no .
H2A H20 2.5441 no .
H2B H3A 2.8727 no .
H2B H3B 2.7011 no .
H2B H12 2.1013 no .
H2B H18 3.2059 no .
H2B H20 2.4205 no .
H3A H4A 2.4688 no .
H3A H4B 2.8720 no .
H3A H5A 3.5393 no .
H3A H5B 2.4240 no .
H3A H12 2.9438 no .
H3A H36 3.1668 no .
H3B H4A 2.2870 no .
H3B H4B 2.4695 no .
H3B H5B 3.5252 no .
H3B H12 3.2800 no .
H3B H20 3.0137 no .
H4A H5A 2.2987 no .
H4A H5B 2.4134 no .
H4B H5A 2.4175 no .
H4B H5B 2.8651 no .
H4B H24 2.7984 no .
H5A H6B 2.7952 no .
H5A H26 2.3652 no .
H5B H6B 2.8050 no .
H5B H36 2.9121 no .
H6A H26 3.3938 no .
H6A H32 3.4672 no .
H6A H38 2.3187 no .
H6B H26 2.5858 no .
H6B H32 2.4104 no .
H8 H9 2.3364 no .
H8 H14 3.2901 no .
H8 H18 3.5536 no .
H8 H49B 3.1753 no .
H9 H10 2.3410 no .
H9 H50B 3.4337 no .
H10 H11 2.3069 no .
H10 H50B 3.4536 no .
H11 H12 2.3286 no .
H14 H15 2.3467 no .
H14 H49B 2.7973 no .
H15 H16 2.3387 no .
H16 H17 2.3303 no .
H17 H18 2.3224 no .
H20 H21 2.3516 no .
H21 H22 2.3315 no .
H22 H23 2.3350 no .
H23 H24 2.3157 no .
H24 H30 2.3994 no .
H26 H27 2.3413 no .
H27 H28 2.3025 no .
H28 H29 2.3417 no .
H29 H30 2.3317 no .
H32 H33 2.3321 no .
H32 H42 2.9767 no .
H33 H34 2.3317 no .
H34 H35 2.3267 no .
H35 H36 2.3393 no .
H35 H50A 2.8343 no .
H36 H50A 2.7987 no .
H36 H50B 3.3841 no .
H38 H39 2.3303 no .
H39 H40 2.3359 no .
H40 H41 2.3217 no .
H41 H42 2.3475 no .
H45 H46 2.3155 no .
H45 H49A 2.3749 no .
H45 H49B 3.2923 no .
H45 H49C 3.3951 no .
H46 H47 2.3072 no .
H47 H50A 3.3836 no .
H47 H50B 3.3073 no .
H47 H50C 2.3726 no .
Cl1 H2B 3.1628 no 2_645
Cl1 H3A 3.5847 no 2_645
Cl1 H3B 2.7256 no 2_645
Cl1 H12 2.7033 no 2_645
Cl1 H20 3.5624 no 2_645
Cl2 H2A 3.3616 no 2_645
Cl2 H2B 2.8512 no 2_645
Cl2 H20 2.7438 no 2_645
Cl2 H33 3.0281 no 2_745
Cl2 H34 3.0114 no 2_745
Cl3 H17 3.5766 no 1_655
Cl3 H23 3.3677 no 4_554
Cl3 H42 3.1324 no .
Cl3 H50A 3.3979 no .
Cl4 H10 3.2512 no 3_765
Cl4 H23 3.2228 no 4_554
Cl4 H28 3.3320 no 2_755
Cl4 H29 3.0981 no 2_755
Cl4 H29 3.2952 no 4_554
Cl5 H15 3.3545 no 3_755
Cl5 H16 3.4169 no 1_655
Cl5 H41 2.9414 no .
Cl5 H49A 3.5231 no 3_755
Cl5 H49B 3.3904 no 3_755
Cl6 H8 3.5772 no 3_755
Cl6 H9 3.2998 no 3_755
Cl6 H40 3.0541 no .
Cl6 H41 3.4991 no .
Cl7 H4B 3.2011 no 2_745
Cl7 H15 3.5832 no 1_655
Cl7 H16 3.0530 no 1_655
Cl7 H40 3.2561 no .
Cl8 H11 3.4781 no 1_455
Cl8 H26 3.4081 no 2_655
Cl8 H27 3.3391 no 2_655
Cl8 H35 3.0383 no 1_455
Cl8 H46 2.9912 no 3_665
Cl8 H47 3.1106 no 3_665
Cl8 H50B 3.5113 no 1_455
Cl9 H2A 3.3188 no 2_555
Cl9 H6B 3.5672 no 2_655
Cl9 H32 2.8688 no 2_655
Cl9 H33 3.0096 no 2_655
Cl9 H39 2.9393 no 1_465
Cl10 H3A 3.0742 no 1_455
Cl10 H3B 3.4897 no 1_455
Cl10 H4A 3.1132 no 1_455
Cl10 H6B 3.3489 no 2_655
Cl10 H32 2.8632 no 2_655
Cl10 H35 3.3468 no 1_455
C4 H15 3.5612 no 2_655
C4 H16 3.2959 no 2_655
C6 H34 3.3122 no 2_745
C9 H28 3.0573 no 4_454
C10 H28 3.2594 no 4_454
C10 H29 3.4386 no 2_655
C11 H24 3.4810 no 2_655
C11 H30 3.2729 no 2_655
C14 H3B 3.4203 no 2_645
C15 H3B 3.2155 no 2_645
C15 H4A 3.3456 no 2_645
C15 H4B 3.2383 no 2_645
C16 H4A 2.8891 no 2_645
C16 H4B 3.2441 no 2_645
C16 H41 3.5982 no 1_455
C16 H51A 3.5617 no 1_455
C17 H4A 3.4672 no 2_645
C17 H33 3.3575 no 1_455
C17 H51A 2.6852 no 1_455
C18 H33 3.0331 no 1_455
C18 H51A 3.0804 no 1_455
C19 H15 3.2490 no 2_655
C20 H14 3.0958 no 2_655
C20 H15 3.2439 no 2_655
C21 H14 2.9195 no 2_655
C21 H15 3.1719 no 2_655
C21 H46 3.5928 no 4_455
C21 H49B 3.4967 no 2_655
C21 H49C 3.5073 no 2_655
C22 H15 3.0963 no 2_655
C22 H46 3.2243 no 4_455
C22 H49A 3.4879 no 2_655
C22 H49B 3.5488 no 2_655
C23 H11 3.0971 no 2_645
C23 H15 3.0892 no 2_655
C24 H11 2.9142 no 2_645
C24 H15 3.1798 no 2_655
C25 H34 2.8923 no 2_745
C26 H34 3.1898 no 2_745
C26 H35 3.2923 no 2_745
C26 H40 3.2202 no 2_755
C27 H9 3.4914 no 4_555
C27 H34 3.4929 no 2_745
C27 H35 3.2631 no 2_745
C27 H40 3.5951 no 2_755
C28 H9 3.0014 no 4_555
C28 H34 3.5312 no 2_745
C28 H51B 2.9201 no 2_745
C29 H34 3.2743 no 2_745
C29 H51B 2.9372 no 2_745
C30 H34 2.9297 no 2_745
C32 H17 3.1543 no 1_655
C33 H17 3.1341 no 1_655
C33 H18 3.0720 no 1_655
C34 H6A 2.9408 no 2_755
C34 H51B 3.2253 no .
C35 H6A 3.4696 no 2_755
C38 H21 3.1609 no 2_645
C39 H5A 2.9101 no 2_745
C39 H21 3.3446 no 2_645
C39 H26 3.3299 no 2_745
C39 H46 3.3646 no 3_755
C40 H5A 2.9652 no 2_745
C40 H26 3.3505 no 2_745
C40 H45 2.8971 no 3_755
C40 H46 3.2658 no 3_755
C41 H16 3.2723 no 1_655
C41 H17 3.5920 no 1_655
C41 H45 3.0831 no 3_755
C42 H17 3.3671 no 1_655
C44 H49A 3.5700 no 3_755
C45 H22 3.3643 no 4_554
C45 H40 3.2088 no 3_755
C45 H49A 3.1158 no 3_755
C45 H49C 3.5103 no 3_755
C46 H22 2.9679 no 4_554
C46 H27 3.2499 no 4_454
C46 H40 3.3040 no 3_755
C47 H22 3.5985 no 4_554
C47 H27 3.2262 no 4_454
C47 H50C 3.5971 no 3_765
C49 H21 3.2815 no 2_645
C49 H22 3.2415 no 2_645
C49 H45 3.1964 no 3_755
C50 H47 3.5208 no 3_765
C50 H50C 3.5023 no 3_765
C51 H17 3.1719 no 1_655
C51 H28 3.4445 no 2_755
C51 H29 3.3888 no 2_755
C53 H8 3.2328 no 3_755
C53 H15 3.4910 no 3_755
C53 H49B 3.4197 no 3_755
C54 H11 3.0330 no 1_455
C54 H12 3.5663 no 1_455
C55 H11 3.5328 no 1_455
H2A Cl2 3.3616 no 2_655
H2A Cl9 3.3188 no 2_545
H2A H33 3.4061 no 1_455
H2B Cl1 3.1628 no 2_655
H2B Cl2 2.8512 no 2_655
H3A Cl1 3.5847 no 2_655
H3A Cl10 3.0742 no 1_655
H3B Cl1 2.7256 no 2_655
H3B Cl10 3.4897 no 1_655
H3B C14 3.4203 no 2_655
H3B C15 3.2155 no 2_655
H3B H15 3.3262 no 2_655
H4A Cl10 3.1132 no 1_655
H4A C15 3.3456 no 2_655
H4A C16 2.8891 no 2_655
H4A C17 3.4672 no 2_655
H4A H15 3.5048 no 2_655
H4A H16 2.7223 no 2_655
H4B Cl7 3.2011 no 2_755
H4B C15 3.2383 no 2_655
H4B C16 3.2441 no 2_655
H4B H15 2.9428 no 2_655
H4B H16 2.9439 no 2_655
H5A C39 2.9101 no 2_755
H5A C40 2.9652 no 2_755
H5A H39 2.8068 no 2_755
H5A H40 2.8931 no 2_755
H6A C34 2.9408 no 2_745
H6A C35 3.4696 no 2_745
H6A H34 2.5322 no 2_745
H6A H35 3.4776 no 2_745
H6B Cl9 3.5672 no 2_645
H6B Cl10 3.3489 no 2_645
H8 Cl6 3.5772 no 3_755
H8 C53 3.2328 no 3_755
H9 Cl6 3.2998 no 3_755
H9 C27 3.4914 no 4_454
H9 C28 3.0014 no 4_454
H9 H27 3.2993 no 4_454
H9 H28 2.3481 no 4_454
H10 Cl4 3.2512 no 3_765
H10 H23 3.2785 no 2_655
H10 H28 2.7670 no 4_454
H10 H29 3.4405 no 2_655
H11 Cl8 3.4781 no 1_655
H11 C23 3.0971 no 2_655
H11 C24 2.9142 no 2_655
H11 C54 3.0330 no 1_655
H11 C55 3.5328 no 1_655
H11 H23 3.0628 no 2_655
H11 H24 2.7125 no 2_655
H11 H30 3.1053 no 2_655
H12 Cl1 2.7033 no 2_655
H12 C54 3.5663 no 1_655
H14 C20 3.0958 no 2_645
H14 C21 2.9195 no 2_645
H14 H20 3.1287 no 2_645
H14 H21 2.8370 no 2_645
H15 Cl5 3.3545 no 3_755
H15 Cl7 3.5832 no 1_455
H15 C4 3.5612 no 2_645
H15 C19 3.2490 no 2_645
H15 C20 3.2439 no 2_645
H15 C21 3.1719 no 2_645
H15 C22 3.0963 no 2_645
H15 C23 3.0892 no 2_645
H15 C24 3.1798 no 2_645
H15 C53 3.4910 no 3_755
H15 H3B 3.3262 no 2_645
H15 H4A 3.5048 no 2_645
H15 H4B 2.9428 no 2_645
H15 H22 3.5815 no 2_645
H15 H23 3.5560 no 2_645
H16 Cl5 3.4169 no 1_455
H16 Cl7 3.0530 no 1_455
H16 C4 3.2959 no 2_645
H16 C41 3.2723 no 1_455
H16 H4A 2.7223 no 2_645
H16 H4B 2.9439 no 2_645
H16 H41 2.8096 no 1_455
H17 Cl3 3.5766 no 1_455
H17 C32 3.1543 no 1_455
H17 C33 3.1341 no 1_455
H17 C41 3.5920 no 1_455
H17 C42 3.3671 no 1_455
H17 C51 3.1719 no 1_455
H17 H32 2.9905 no 1_455
H17 H33 2.9740 no 1_455
H17 H41 3.3630 no 1_455
H17 H42 2.9693 no 1_455
H17 H51A 2.3184 no 1_455
H17 H51B 3.4990 no 1_455
H18 C33 3.0720 no 1_455
H18 H33 2.3247 no 1_455
H18 H51A 3.0272 no 1_455
H20 Cl1 3.5624 no 2_655
H20 Cl2 2.7438 no 2_655
H20 H14 3.1287 no 2_655
H20 H38 3.5172 no 2_655
H21 C38 3.1609 no 2_655
H21 C39 3.3446 no 2_655
H21 C49 3.2815 no 2_655
H21 H14 2.8370 no 2_655
H21 H38 3.1111 no 2_655
H21 H39 3.4304 no 2_655
H21 H46 3.4492 no 4_455
H21 H49A 3.4634 no 2_655
H21 H49B 3.0862 no 2_655
H21 H49C 2.7897 no 2_655
H22 C45 3.3643 no 4_455
H22 C46 2.9679 no 4_455
H22 C47 3.5985 no 4_455
H22 C49 3.2415 no 2_655
H22 H15 3.5815 no 2_655
H22 H45 3.4522 no 4_455
H22 H46 2.7723 no 4_455
H22 H49A 2.7535 no 2_655
H22 H49B 3.1850 no 2_655
H22 H49C 3.2640 no 2_655
H23 Cl3 3.3677 no 4_455
H23 Cl4 3.2228 no 4_455
H23 H10 3.2785 no 2_645
H23 H11 3.0628 no 2_645
H23 H15 3.5560 no 2_655
H24 C11 3.4810 no 2_645
H24 H11 2.7125 no 2_645
H26 Cl8 3.4081 no 2_645
H26 C39 3.3299 no 2_755
H26 C40 3.3505 no 2_755
H26 H35 3.3830 no 2_745
H26 H39 2.7442 no 2_755
H26 H40 2.7830 no 2_755
H27 Cl8 3.3391 no 2_645
H27 C46 3.2499 no 4_555
H27 C47 3.2262 no 4_555
H27 H9 3.2993 no 4_555
H27 H35 3.3290 no 2_745
H27 H40 3.4694 no 2_755
H27 H46 3.1627 no 4_555
H27 H47 3.1369 no 4_555
H27 H50C 3.5578 no 2_745
H28 Cl4 3.3320 no 2_745
H28 C9 3.0573 no 4_555
H28 C10 3.2594 no 4_555
H28 C51 3.4445 no 2_745
H28 H9 2.3481 no 4_555
H28 H10 2.7670 no 4_555
H28 H51B 2.7914 no 2_745
H29 Cl4 3.0981 no 2_745
H29 Cl4 3.2952 no 4_455
H29 C10 3.4386 no 2_645
H29 C51 3.3888 no 2_745
H29 H10 3.4405 no 2_645
H29 H51B 2.8360 no 2_745
H30 C11 3.2729 no 2_645
H30 H11 3.1053 no 2_645
H30 H34 3.2891 no 2_745
H32 Cl9 2.8688 no 2_645
H32 Cl10 2.8632 no 2_645
H32 H17 2.9905 no 1_655
H33 Cl2 3.0281 no 2_755
H33 Cl9 3.0096 no 2_645
H33 C17 3.3575 no 1_655
H33 C18 3.0331 no 1_655
H33 H2A 3.4061 no 1_655
H33 H17 2.9740 no 1_655
H33 H18 2.3247 no 1_655
H33 H38 3.5084 no 2_755
H34 Cl2 3.0114 no 2_755
H34 C6 3.3122 no 2_755
H34 C25 2.8923 no 2_755
H34 C26 3.1898 no 2_755
H34 C27 3.4929 no 2_755
H34 C28 3.5312 no 2_755
H34 C29 3.2743 no 2_755
H34 C30 2.9297 no 2_755
H34 H6A 2.5322 no 2_755
H34 H30 3.2891 no 2_755
H34 H51B 3.1394 no .
H35 Cl8 3.0383 no 1_655
H35 Cl10 3.3468 no 1_655
H35 C26 3.2923 no 2_755
H35 C27 3.2631 no 2_755
H35 H6A 3.4776 no 2_755
H35 H26 3.3830 no 2_755
H35 H27 3.3290 no 2_755
H38 H20 3.5172 no 2_645
H38 H21 3.1111 no 2_645
H38 H33 3.5084 no 2_745
H39 Cl9 2.9393 no 1_645
H39 H5A 2.8068 no 2_745
H39 H21 3.4304 no 2_645
H39 H26 2.7442 no 2_745
H39 H46 3.1233 no 3_755
H40 Cl6 3.0541 no .
H40 Cl7 3.2561 no .
H40 C26 3.2202 no 2_745
H40 C27 3.5951 no 2_745
H40 C45 3.2088 no 3_755
H40 C46 3.3040 no 3_755
H40 H5A 2.8931 no 2_745
H40 H26 2.7830 no 2_745
H40 H27 3.4694 no 2_745
H40 H45 2.7692 no 3_755
H40 H46 2.9517 no 3_755
H41 Cl5 2.9414 no .
H41 Cl6 3.4991 no .
H41 C16 3.5982 no 1_655
H41 H16 2.8096 no 1_655
H41 H17 3.3630 no 1_655
H41 H45 3.0808 no 3_755
H42 Cl3 3.1324 no .
H42 H17 2.9693 no 1_655
H45 C40 2.8971 no 3_755
H45 C41 3.0831 no 3_755
H45 C49 3.1964 no 3_755
H45 H22 3.4522 no 4_554
H45 H40 2.7692 no 3_755
H45 H41 3.0808 no 3_755
H45 H49A 2.7607 no 3_755
H45 H49C 2.7894 no 3_755
H46 Cl8 2.9912 no 3_665
H46 C21 3.5928 no 4_554
H46 C22 3.2243 no 4_554
H46 C39 3.3646 no 3_755
H46 C40 3.2658 no 3_755
H46 H21 3.4492 no 4_554
H46 H22 2.7723 no 4_554
H46 H27 3.1627 no 4_454
H46 H39 3.1233 no 3_755
H46 H40 2.9517 no 3_755
H47 Cl8 3.1106 no 3_665
H47 C50 3.5208 no 3_765
H47 H27 3.1369 no 4_454
H47 H50B 3.2814 no 3_765
H47 H50C 2.8807 no 3_765
H49A Cl5 3.5231 no 3_755
H49A C22 3.4879 no 2_645
H49A C44 3.5700 no 3_755
H49A C45 3.1158 no 3_755
H49A H21 3.4634 no 2_645
H49A H22 2.7535 no 2_645
H49A H45 2.7607 no 3_755
H49A H49A 3.2312 no 3_755
H49B Cl5 3.3904 no 3_755
H49B C21 3.4967 no 2_645
H49B C22 3.5488 no 2_645
H49B C53 3.4197 no 3_755
H49B H21 3.0862 no 2_645
H49B H22 3.1850 no 2_645
H49C C21 3.5073 no 2_645
H49C C45 3.5103 no 3_755
H49C H21 2.7897 no 2_645
H49C H22 3.2640 no 2_645
H49C H45 2.7894 no 3_755
H50A Cl3 3.3979 no .
H50B Cl8 3.5113 no 1_655
H50B H47 3.2814 no 3_765
H50B H50C 3.5720 no 3_765
H50C C47 3.5971 no 3_765
H50C C50 3.5023 no 3_765
H50C H27 3.5578 no 2_755
H50C H47 2.8807 no 3_765
H50C H50B 3.5720 no 3_765
H50C H50C 2.7462 no 3_765
H51A C16 3.5617 no 1_655
H51A C17 2.6852 no 1_655
H51A C18 3.0804 no 1_655
H51A H17 2.3184 no 1_655
H51A H18 3.0272 no 1_655
H51B C28 2.9201 no 2_755
H51B C29 2.9372 no 2_755
H51B C34 3.2253 no .
H51B H17 3.4990 no 1_655
H51B H28 2.7914 no 2_755
H51B H29 2.8360 no 2_755
H51B H34 3.1394 no .

loop_
_geom_torsion_atom_site_label_1
_geom_torsion_atom_site_label_2
_geom_torsion_atom_site_label_3
_geom_torsion_atom_site_label_4
_geom_torsion
_geom_torsion_publ_flag
Cl1 Rh1 Rh2 P1 40.03(4) no
Cl1 Rh1 Rh2 P4 -148.56(4) no
Cl2 Rh1 Rh2 P1 131.50(3) no
Cl2 Rh1 Rh2 P4 -57.09(3) no
Rh2 Rh1 P2 C2 56.36(5) no
Rh2 Rh1 P2 C3 -65.88(5) no
Rh2 Rh1 P2 C19 174.30(5) no
P2 Rh1 Rh2 P1 -45.71(3) no
P2 Rh1 Rh2 P4 125.70(3) no
Rh2 Rh1 P3 C5 68.44(5) no
Rh2 Rh1 P3 C6 -52.64(5) no
Rh2 Rh1 P3 C25 -167.67(5) no
P3 Rh1 Rh2 P1 -141.32(4) no
P3 Rh1 Rh2 P4 30.08(4) no
Cl1 Rh1 P2 C2 -45.51(5) no
Cl1 Rh1 P2 C3 -167.75(6) no
Cl1 Rh1 P2 C19 72.43(5) no
Cl2 Rh1 P3 C5 168.33(6) no
Cl2 Rh1 P3 C6 47.25(5) no
Cl2 Rh1 P3 C25 -67.78(5) no
P2 Rh1 P3 C5 -14.66(6) no
P2 Rh1 P3 C6 -135.74(5) no
P2 Rh1 P3 C25 109.23(5) no
P3 Rh1 P2 C2 141.64(5) no
P3 Rh1 P2 C3 19.40(6) no
P3 Rh1 P2 C19 -100.42(6) no
Rh1 Rh2 P1 C2 36.18(5) no
Rh1 Rh2 P1 C7 155.36(5) no
Rh1 Rh2 P1 C13 -87.28(5) no
Rh1 Rh2 P4 C6 -9.07(5) no
Rh1 Rh2 P4 C31 -126.62(5) no
Rh1 Rh2 P4 C37 112.20(6) no
C1 Rh2 P1 C2 -151.02(14) no
C1 Rh2 P1 C7 -31.85(14) no
C1 Rh2 P1 C13 85.52(14) no
C1 Rh2 P4 C6 178.00(14) no
C1 Rh2 P4 C31 60.45(14) no
C1 Rh2 P4 C37 -60.73(14) no
C53 Cl5 C52 Cl6 -103(6) no
C53 Cl5 C52 Cl7 -160(7) no
C53 Cl5 C52 C53 0(3) no
C52 Cl5 C53 Cl6 47(4) no
C52 Cl5 C53 C52 0(4) no
Cl7 Cl6 C53 Cl5 -82.9(14) no
Cl7 Cl6 C53 C52 -8.0(19) no
C53 Cl6 Cl7 C52 3.0(7) no
Cl7 Cl6 C52 Cl5 -110.8(13) no
Cl7 Cl6 C52 Cl7 -0.0(3) no
Cl7 Cl6 C52 C53 172(4) no
C52 Cl6 Cl7 C52 -0.0(12) no
C53 Cl6 C52 Cl5 77(5) no
C53 Cl6 C52 Cl7 -172(4) no
C53 Cl6 C52 C53 -0.0(19) no
C52 Cl6 C53 Cl5 -75(4) no
C52 Cl6 C53 C52 -0(4) no
Cl6 Cl7 C52 Cl5 97(3) no
Cl6 Cl7 C52 Cl6 -0.0(5) no
Cl6 Cl7 C52 C53 -20(11) no
C54 Cl8 C55 Cl9 -94(3) no
C54 Cl8 C55 Cl10 176(4) no
C54 Cl8 C55 C54 -0.0(14) no
C55 Cl8 C54 Cl9 51(3) no
C55 Cl8 C54 C55 -0(2) no
Cl10 Cl9 C54 Cl8 -76.8(8) no
Cl10 Cl9 C54 C55 -1.9(11) no
C54 Cl9 Cl10 C55 1.0(6) no
Cl10 Cl9 C55 Cl8 -111.3(15) no
Cl10 Cl9 C55 Cl10 -0.00(15) no
Cl10 Cl9 C55 C54 178(2) no
C55 Cl9 Cl10 C55 -0.0(9) no
C54 Cl9 C55 Cl8 71(2) no
C54 Cl9 C55 Cl10 -178(3) no
C54 Cl9 C55 C54 0.0(13) no
C55 Cl9 C54 Cl8 -75(2) no
C55 Cl9 C54 C55 0.0(17) no
Cl9 Cl10 C55 Cl8 112.8(16) no
Cl9 Cl10 C55 Cl9 0.00(17) no
Rh2 P1 C2 P2 -5.3(3) no
Rh2 P1 C7 C8 83.5(3) no
Rh2 P1 C7 C12 -92.2(3) no
Rh2 P1 C13 C14 -9.1(4) no
Rh2 P1 C13 C18 172.7(2) no
C2 P1 C7 C8 -153.7(3) no
C2 P1 C7 C12 30.6(4) no
C7 P1 C2 P2 -130.3(2) no
C2 P1 C13 C14 -135.1(3) no
C2 P1 C13 C18 46.6(4) no
C13 P1 C2 P2 124.7(2) no
C7 P1 C13 C14 116.1(3) no
C7 P1 C13 C18 -62.2(4) no
C13 P1 C7 C8 -43.9(3) no
C13 P1 C7 C12 140.5(3) no
Rh1 P2 C2 P1 -40.2(3) no
Rh1 P2 C3 C4 -49.4(3) no
Rh1 P2 C19 C20 -150.4(3) no
Rh1 P2 C19 C24 32.1(3) no
C2 P2 C3 C4 -175.9(3) no
C3 P2 C2 P1 90.0(3) no
C2 P2 C19 C20 -27.4(4) no
C2 P2 C19 C24 155.2(3) no
C19 P2 C2 P1 -164.09(19) no
C3 P2 C19 C20 80.4(3) no
C3 P2 C19 C24 -97.1(3) no
C19 P2 C3 C4 76.7(3) no
Rh1 P3 C5 C4 38.5(3) no
Rh1 P3 C6 P4 54.6(2) no
Rh1 P3 C25 C26 175.7(3) no
Rh1 P3 C25 C30 -0.5(4) no
C5 P3 C6 P4 -76.9(2) no
C6 P3 C5 C4 165.0(3) no
C5 P3 C25 C26 -51.4(4) no
C5 P3 C25 C30 132.5(3) no
C25 P3 C5 C4 -89.3(3) no
C6 P3 C25 C26 54.1(3) no
C6 P3 C25 C30 -122.1(3) no
C25 P3 C6 P4 175.76(18) no
Rh2 P4 C6 P3 -22.3(2) no
Rh2 P4 C31 C32 174.97(19) no
Rh2 P4 C31 C36 -3.7(3) no
Rh2 P4 C37 C38 -74.9(3) no
Rh2 P4 C37 C42 99.7(3) no
C6 P4 C31 C32 51.5(3) no
C6 P4 C31 C36 -127.1(3) no
C31 P4 C6 P3 101.4(2) no
C6 P4 C37 C38 51.3(3) no
C6 P4 C37 C42 -134.1(3) no
C37 P4 C6 P3 -150.88(19) no
C31 P4 C37 C38 158.7(3) no
C31 P4 C37 C42 -26.7(3) no
C37 P4 C31 C32 -56.4(3) no
C37 P4 C31 C36 124.9(3) no
P2 C3 C4 C5 75.4(4) no
C3 C4 C5 P3 -69.1(4) no
P1 C7 C8 C9 -176.6(4) no
P1 C7 C12 C11 177.4(3) no
C8 C7 C12 C11 1.7(8) no
C12 C7 C8 C9 -0.7(8) no
C7 C8 C9 C10 -0.9(10) no
C8 C9 C10 C11 1.4(11) no
C9 C10 C11 C12 -0.4(10) no
C10 C11 C12 C7 -1.2(9) no
P1 C13 C14 C15 -176.8(3) no
P1 C13 C18 C17 178.3(3) no
C14 C13 C18 C17 -0.0(7) no
C18 C13 C14 C15 1.5(6) no
C13 C14 C15 C16 -2.0(6) no
C14 C15 C16 C17 0.9(7) no
C15 C16 C17 C18 0.6(7) no
C16 C17 C18 C13 -1.1(8) no
P2 C19 C20 C21 -177.6(3) no
P2 C19 C24 C23 176.2(3) no
C20 C19 C24 C23 -1.3(6) no
C24 C19 C20 C21 -0.1(6) no
C19 C20 C21 C22 0.8(6) no
C20 C21 C22 C23 -0.1(7) no
C21 C22 C23 C24 -1.3(7) no
C22 C23 C24 C19 2.1(7) no
P3 C25 C26 C27 -176.2(3) no
P3 C25 C30 C29 177.2(3) no
C26 C25 C30 C29 0.9(6) no
C30 C25 C26 C27 -0.1(6) no
C25 C26 C27 C28 -0.3(7) no
C26 C27 C28 C29 -0.1(8) no
C27 C28 C29 C30 1.0(8) no
C28 C29 C30 C25 -1.4(7) no
P4 C31 C32 C33 -178.1(3) no
P4 C31 C36 C35 179.4(3) no
C32 C31 C36 C35 0.8(6) no
C36 C31 C32 C33 0.5(6) no
C31 C32 C33 C34 -1.6(7) no
C32 C33 C34 C35 1.3(8) no
C33 C34 C35 C36 0.0(7) no
C34 C35 C36 C31 -1.1(7) no
P4 C37 C38 C39 177.2(3) no
P4 C37 C42 C41 -177.4(3) no
C38 C37 C42 C41 -2.8(6) no
C42 C37 C38 C39 2.6(6) no
C37 C38 C39 C40 -0.8(7) no
C38 C39 C40 C41 -0.8(7) no
C39 C40 C41 C42 0.5(7) no
C40 C41 C42 C37 1.3(7) no
N1 C43 C44 C45 178.3(4) no
N1 C43 C44 C49 -2.2(7) no
N1 C43 C48 C47 -179.5(4) no
N1 C43 C48 C50 2.3(7) no
C44 C43 C48 C47 -0.9(8) no
C44 C43 C48 C50 -179.1(5) no
C48 C43 C44 C45 -0.3(8) no
C48 C43 C44 C49 179.2(5) no
C43 C44 C45 C46 0.8(8) no
C49 C44 C45 C46 -178.7(5) no
C44 C45 C46 C47 -0.1(9) no
C45 C46 C47 C48 -1.1(9) no
C46 C47 C48 C43 1.5(9) no
C46 C47 C48 C50 179.8(5) no
Cl5 C53 C52 Cl5 0.00(14) no
Cl5 C53 C52 Cl6 110(3) no
Cl5 C53 C52 Cl7 127(12) no
Cl6 C53 C52 Cl5 -110(3) no
Cl6 C53 C52 Cl6 0.0(4) no
Cl6 C53 C52 Cl7 16(10) no
Cl8 C54 C55 Cl8 0.00(14) no
Cl8 C54 C55 Cl9 111.5(12) no
Cl9 C54 C55 Cl8 -111.5(12) no
Cl9 C54 C55 Cl9 0.00(17) no
